data_2203575
loop_
_publ_author_name
'Vasuki, G.'
'Parthasarathi, V.'
'Thamotharan, S.'
'Ramamurthi, K.'
'Piplani, P.'
'Jindal, D.P.'

_publ_section_title
;17<i>a</i>-Allyl-3\b-pyrrolidino-17<i>a</i>-aza-<small>D</small>-homoandrost-5-ene
 monohydrate
;
_journal_issue 5
_journal_name_full 'Acta Crystallographica Section E'
_journal_page_first o745
_journal_page_last o746
_journal_paper_doi 10.1107/S160053680400786X
_journal_volume 60
_journal_year 2004
_chemical_formula_iupac 'C26 H42 N2, H2 O'
_chemical_formula_moiety 'C26 H42 N2, H2 O'
_chemical_formula_sum 'C26 H44 N2 O'
_chemical_formula_weight 400.63
_chemical_melting_point 403
_chemical_name_systematic
;
17a-Allyl-3\b-pyrrolidino-17a-aza-D-homoandrost-5-ene monohydrate
;
_space_group_IT_number 19
_symmetry_cell_setting orthorhombic
_symmetry_space_group_name_Hall 'P 2ac 2ab'
_symmetry_space_group_name_H-M 'P 21 21 21'
_atom_sites_solution_hydrogens geom
_atom_sites_solution_primary direct
_atom_sites_solution_secondary difmap
_audit_creation_method SHELXL-97
_cell_angle_alpha 90.00
_cell_angle_beta 90.00
_cell_angle_gamma 90.00
_cell_formula_units_Z 4
_cell_length_a 6.999(5)
_cell_length_b 11.569(5)
_cell_length_c 29.441(10)
_cell_measurement_reflns_used 25
_cell_measurement_temperature 293(2)
_cell_measurement_theta_max 15
_cell_measurement_theta_min 10
_cell_volume 2384(2)
_computing_cell_refinement 'CAD-4 EXPRESS'
_computing_data_collection 'CAD-4 EXPRESS (Enraf-Nonius, 1994)'
_computing_data_reduction 'MolEN (Fair, 1990)'
_computing_molecular_graphics 'ZORTEP97 (Zsolnai, 1997)'
_computing_publication_material SHELXL97
_computing_structure_refinement 'SHELXL97 (Sheldrick, 1997)'
_computing_structure_solution 'SHELXS97 (Sheldrick, 1997)'
_diffrn_ambient_temperature 293(2)
_diffrn_measured_fraction_theta_full 0.999
_diffrn_measured_fraction_theta_max 0.999
_diffrn_measurement_device_type 'Enraf-Nonius CAD-4'
_diffrn_measurement_method \w--2\q
_diffrn_radiation_monochromator graphite
_diffrn_radiation_source 'fine-focus sealed tube'
_diffrn_radiation_type MoK\a
_diffrn_radiation_wavelength 0.71073
_diffrn_reflns_av_R_equivalents 0.0321
_diffrn_reflns_av_sigmaI/netI 0.0486
_diffrn_reflns_limit_h_max 8
_diffrn_reflns_limit_h_min -4
_diffrn_reflns_limit_k_max 13
_diffrn_reflns_limit_k_min 0
_diffrn_reflns_limit_l_max 34
_diffrn_reflns_limit_l_min 0
_diffrn_reflns_number 3348
_diffrn_reflns_theta_full 24.98
_diffrn_reflns_theta_max 24.98
_diffrn_reflns_theta_min 2.24
_diffrn_standards_decay_% 0
_diffrn_standards_interval_time 120
_diffrn_standards_number 2
_exptl_absorpt_coefficient_mu 0.067
_exptl_absorpt_correction_T_max 0.987
_exptl_absorpt_correction_T_min 0.974
_exptl_absorpt_correction_type psi-scan
_exptl_absorpt_process_details '(North et al., 1968)'
_exptl_crystal_colour green
_exptl_crystal_density_diffrn 1.116
_exptl_crystal_density_method 'not measured'
_exptl_crystal_description plate
_exptl_crystal_F_000 888
_exptl_crystal_size_max 0.4
_exptl_crystal_size_mid 0.4
_exptl_crystal_size_min 0.2
_refine_diff_density_max 0.239
_refine_diff_density_min -0.268
_refine_ls_extinction_method none
_refine_ls_goodness_of_fit_ref 0.955
_refine_ls_hydrogen_treatment mixed
_refine_ls_matrix_type full
_refine_ls_number_parameters 308
_refine_ls_number_reflns 2424
_refine_ls_number_restraints 2
_refine_ls_restrained_S_all 0.955
_refine_ls_R_factor_all 0.0985
_refine_ls_R_factor_gt 0.0503
_refine_ls_shift/su_max 0.000
_refine_ls_shift/su_mean 0.000
_refine_ls_structure_factor_coef Fsqd
_refine_ls_weighting_details 'calc w = 1/[\s^2^(Fo^2^)+(0.1226P)^2^] where P = (Fo^2^+2Fc^2^)/3'
_refine_ls_weighting_scheme calc
_refine_ls_wR_factor_gt 0.1420
_refine_ls_wR_factor_ref 0.1689
_reflns_number_gt 1480
_reflns_number_total 2424
_reflns_threshold_expression 'I > 2\s(I)'
_cod_data_source_file cv6293.cif
_cod_data_source_block I
_cod_original_sg_symbol_H-M ' P 21 21 21'
_cod_database_code 2203575
_cod_database_fobs_code 2203575

loop_
_symmetry_equiv_pos_as_xyz
'x, y, z'
'-x+1/2, -y, z+1/2'
'x+1/2, -y+1/2, -z'
'-x, y+1/2, -z+1/2'

loop_
_atom_site_label
_atom_site_fract_x
_atom_site_fract_y
_atom_site_fract_z
_atom_site_U_iso_or_equiv
_atom_site_adp_type
_atom_site_calc_flag
_atom_site_refinement_flags
_atom_site_occupancy
_atom_site_type_symbol
N17A 0.8505(6) 0.1128(3) 0.08650(11) 0.0659(10) Uani d . 1 N
N23 0.2555(6) 0.1633(3) 0.39889(10) 0.0621(10) Uani d . 1 N
C1 0.3248(6) 0.1950(3) 0.27108(14) 0.0555(10) Uani d . 1 C
H1A 0.2713 0.2516 0.2503 0.059(11) Uiso calc R 1 H
H1B 0.2833 0.1192 0.2610 0.081(13) Uiso calc R 1 H
C2 0.2454(7) 0.2168(3) 0.31768(13) 0.0610(11) Uani d . 1 C
H2A 0.1075 0.2089 0.3167 0.067(13) Uiso calc R 1 H
H2B 0.2744 0.2956 0.3265 0.077(12) Uiso calc R 1 H
C3 0.3249(6) 0.1343(3) 0.35367(13) 0.0569(10) Uani d . 1 C
H3 0.2816 0.0559 0.3463 0.073(12) Uiso calc R 1 H
C4 0.5403(6) 0.1359(4) 0.35174(13) 0.0639(12) Uani d . 1 C
H4A 0.5850 0.2086 0.3642 0.072(12) Uiso calc R 1 H
H4B 0.5888 0.0744 0.3710 0.075(13) Uiso calc R 1 H
C5 0.6234(6) 0.1214(3) 0.30484(13) 0.0525(10) Uani d . 1 C
C6 0.7564(6) 0.0411(3) 0.29548(14) 0.0586(11) Uani d . 1 C
H6 0.7901 -0.0089 0.3189 0.110(18) Uiso calc R 1 H
C7 0.8538(6) 0.0248(3) 0.25154(13) 0.0570(11) Uani d . 1 C
H7A 0.8119 -0.0477 0.2384 0.066(12) Uiso calc R 1 H
H7B 0.9902 0.0191 0.2569 0.066(12) Uiso calc R 1 H
C8 0.8171(6) 0.1222(3) 0.21725(12) 0.0508(9) Uani d . 1 C
H8 0.8982 0.1882 0.2252 0.059(11) Uiso calc R 1 H
C9 0.6072(6) 0.1602(3) 0.22002(12) 0.0480(9) Uani d . 1 C
H9 0.5312 0.0911 0.2135 0.052(10) Uiso calc R 1 H
C10 0.5461(6) 0.2007(3) 0.26795(12) 0.0486(9) Uani d . 1 C
C11 0.5589(7) 0.2472(3) 0.18244(12) 0.0574(11) Uani d . 1 C
H11A 0.4231 0.2637 0.1833 0.078(14) Uiso calc R 1 H
H11B 0.6266 0.3188 0.1882 0.058(11) Uiso calc R 1 H
C12 0.6108(7) 0.2040(3) 0.13559(14) 0.0629(12) Uani d . 1 C
H12A 0.5797 0.2632 0.1135 0.094(16) Uiso calc R 1 H
H12B 0.5341 0.1364 0.1287 0.067(12) Uiso calc R 1 H
C13 0.8209(7) 0.1728(3) 0.13103(14) 0.0581(10) Uani d . 1 C
C14 0.8681(6) 0.0825(3) 0.16815(13) 0.0557(11) Uani d . 1 C
H14 0.7845 0.0165 0.1619 0.041(9) Uiso calc R 1 H
C15 1.0721(8) 0.0361(4) 0.16355(15) 0.0749(14) Uani d . 1 C
H15A 1.1627 0.0985 0.1681 0.108(19) Uiso calc R 1 H
H15B 1.0951 -0.0221 0.1866 0.067(12) Uiso calc R 1 H
C16 1.1006(8) -0.0160(4) 0.11703(15) 0.0787(14) Uani d . 1 C
H16A 1.2335 -0.0380 0.1134 0.110(18) Uiso calc R 1 H
H16B 1.0235 -0.0854 0.1144 0.107(19) Uiso calc R 1 H
C17 1.0459(8) 0.0676(4) 0.07990(15) 0.0742(13) Uani d . 1 C
H17A 1.1356 0.1315 0.0796 0.056(11) Uiso calc R 1 H
H17B 1.0536 0.0289 0.0507 0.098(16) Uiso calc R 1 H
C18 0.9458(8) 0.2818(3) 0.13523(16) 0.0768(14) Uani d . 1 C
H18A 1.0774 0.2616 0.1306 0.115 Uiso calc R 1 H
H18B 0.9305 0.3146 0.1650 0.115 Uiso calc R 1 H
H18C 0.9075 0.3373 0.1127 0.115 Uiso calc R 1 H
C19 0.6135(7) 0.3247(3) 0.27746(14) 0.0666(12) Uani d . 1 C
H19A 0.5763 0.3467 0.3076 0.100 Uiso calc R 1 H
H19B 0.5563 0.3764 0.2559 0.100 Uiso calc R 1 H
H19C 0.7501 0.3284 0.2748 0.100 Uiso calc R 1 H
C20 0.7962(9) 0.1813(4) 0.04639(15) 0.0824(16) Uani d . 1 C
H20A 0.9004 0.2332 0.0389 0.090(17) Uiso calc R 1 H
H20B 0.6860 0.2283 0.0540 0.112(19) Uiso calc R 1 H
C21 0.7499(9) 0.1108(5) 0.00561(17) 0.0924(16) Uani d . 1 C
H21 0.6724 0.0465 0.0103 0.12(2) Uiso calc R 1 H
C22 0.8049(11) 0.1288(6) -0.0351(2) 0.111(2) Uani d . 1 C
H22A 0.8826 0.1918 -0.0417 0.67(15) Uiso calc R 1 H
H22B 0.7673 0.0789 -0.0582 0.23(5) Uiso calc R 1 H
C24 0.0437(8) 0.1544(4) 0.40381(15) 0.0792(15) Uani d . 1 C
H24A -0.0028 0.0807 0.3926 0.095(16) Uiso calc R 1 H
H24B -0.0204 0.2163 0.3877 0.100(17) Uiso calc R 1 H
C25 0.0142(11) 0.1650(5) 0.4549(2) 0.110(2) Uani d . 1 C
H25A -0.1020 0.1260 0.4643 0.079(15) Uiso calc R 1 H
H25B 0.0074 0.2454 0.4640 0.17(3) Uiso calc R 1 H
C26 0.1939(10) 0.1049(8) 0.4754(2) 0.119(2) Uani d . 1 C
H26A 0.2494 0.1520 0.4993 0.17(3) Uiso calc R 1 H
H26B 0.1611 0.0299 0.4879 0.22(5) Uiso calc R 1 H
C27 0.3335(8) 0.0921(4) 0.43551(16) 0.0801(14) Uani d . 1 C
H27A 0.4599 0.1188 0.4440 0.087(16) Uiso calc R 1 H
H27B 0.3423 0.0119 0.4261 0.107(18) Uiso calc R 1 H
O1W 0.4175(7) 0.4010(4) 0.41677(18) 0.0998(12) Uani d D 1 O
H1W 0.381(19) 0.367(9) 0.394(2) 0.30(7) Uiso d D 1 H
H2W 0.291(5) 0.381(5) 0.4288(17) 0.11(2) Uiso d D 1 H

loop_
_atom_site_aniso_label
_atom_site_aniso_U_11
_atom_site_aniso_U_22
_atom_site_aniso_U_33
_atom_site_aniso_U_12
_atom_site_aniso_U_13
_atom_site_aniso_U_23
N17A 0.076(3) 0.0587(16) 0.063(2) 0.0124(19) 0.002(2) 0.0004(15)
N23 0.066(3) 0.0642(18) 0.057(2) -0.0011(18) 0.0073(18) 0.0026(15)
C1 0.049(3) 0.0551(19) 0.063(3) 0.0059(18) -0.007(2) -0.0063(18)
C2 0.058(3) 0.060(2) 0.065(3) 0.0097(19) -0.003(2) -0.0007(18)
C3 0.054(3) 0.057(2) 0.060(3) -0.0014(19) -0.001(2) -0.0027(17)
C4 0.059(3) 0.070(2) 0.062(3) 0.005(2) -0.014(2) -0.001(2)
C5 0.037(3) 0.0566(18) 0.064(3) -0.0038(17) -0.0051(18) -0.0051(17)
C6 0.054(3) 0.0601(19) 0.062(3) 0.001(2) -0.005(2) 0.0064(19)
C7 0.049(3) 0.0542(19) 0.068(3) 0.0104(19) -0.009(2) 0.0015(17)
C8 0.053(3) 0.0439(15) 0.055(2) 0.0017(17) -0.0120(18) -0.0019(15)
C9 0.041(3) 0.0463(15) 0.057(2) 0.0004(16) -0.0054(17) 0.0020(15)
C10 0.047(3) 0.0439(15) 0.055(2) 0.0007(16) -0.0059(18) -0.0047(15)
C11 0.058(3) 0.0549(19) 0.060(3) 0.014(2) -0.004(2) 0.0022(17)
C12 0.065(3) 0.062(2) 0.062(3) 0.013(2) -0.005(2) 0.0056(19)
C13 0.066(3) 0.0477(17) 0.061(3) 0.0059(19) -0.006(2) 0.0058(16)
C14 0.062(3) 0.0467(16) 0.059(2) 0.0008(18) -0.001(2) 0.0012(15)
C15 0.075(4) 0.076(3) 0.074(3) 0.024(3) 0.008(2) 0.011(2)
C16 0.076(4) 0.080(3) 0.080(3) 0.027(3) 0.011(3) 0.004(2)
C17 0.076(4) 0.081(3) 0.066(3) 0.012(3) 0.012(3) 0.000(2)
C18 0.091(4) 0.054(2) 0.086(3) -0.008(2) -0.015(3) 0.009(2)
C19 0.071(3) 0.0474(17) 0.081(3) -0.0054(19) -0.009(2) -0.0141(18)
C20 0.103(5) 0.083(3) 0.061(3) 0.020(3) -0.004(3) 0.012(2)
C21 0.102(5) 0.097(3) 0.079(4) -0.008(4) -0.014(3) 0.005(3)
C22 0.140(6) 0.136(4) 0.059(3) 0.026(5) -0.001(4) 0.006(3)
C24 0.091(5) 0.070(3) 0.077(3) 0.002(3) 0.013(3) 0.003(2)
C25 0.128(6) 0.106(4) 0.096(4) -0.003(4) 0.031(4) 0.005(3)
C26 0.087(5) 0.182(7) 0.088(4) -0.006(5) 0.008(4) 0.009(5)
C27 0.067(4) 0.095(3) 0.079(3) 0.001(3) -0.009(3) 0.014(3)
O1W 0.075(3) 0.099(2) 0.125(3) -0.009(2) -0.015(3) -0.013(2)

loop_
_atom_type_symbol
_atom_type_description
_atom_type_scat_dispersion_real
_atom_type_scat_dispersion_imag
_atom_type_scat_source
C C 0.0033 0.0000 'International Tables Vol C Tables 4.2.6.8 and 6.1.1.4'
H H 0.0000 0.0000 'International Tables Vol C Tables 4.2.6.8 and 6.1.1.4'
N N 0.0061 0.0000 'International Tables Vol C Tables 4.2.6.8 and 6.1.1.4'
O O 0.0106 0.0000 'International Tables Vol C Tables 4.2.6.8 and 6.1.1.4'

loop_
_geom_angle_atom_site_label_1
_geom_angle_atom_site_label_2
_geom_angle_atom_site_label_3
_geom_angle
C20 N17A C17 108.9(4)
C20 N17A C13 114.6(3)
C17 N17A C13 114.0(3)
C3 N23 C27 114.8(4)
C3 N23 C24 113.8(3)
C27 N23 C24 105.1(4)
C2 C1 C10 114.6(3)
C2 C1 H1A 108.6
C10 C1 H1A 108.6
C2 C1 H1B 108.6
C10 C1 H1B 108.6
H1A C1 H1B 107.6
C1 C2 C3 113.2(3)
C1 C2 H2A 108.9
C3 C2 H2A 108.9
C1 C2 H2B 108.9
C3 C2 H2B 108.9
H2A C2 H2B 107.8
N23 C3 C4 111.4(4)
N23 C3 C2 111.6(3)
C4 C3 C2 109.3(4)
N23 C3 H3 108.2
C4 C3 H3 108.2
C2 C3 H3 108.2
C5 C4 C3 114.7(3)
C5 C4 H4A 108.6
C3 C4 H4A 108.6
C5 C4 H4B 108.6
C3 C4 H4B 108.6
H4A C4 H4B 107.6
C6 C5 C4 122.1(4)
C6 C5 C10 121.1(4)
C4 C5 C10 116.8(3)
C5 C6 C7 126.0(4)
C5 C6 H6 117.0
C7 C6 H6 117.0
C6 C7 C8 114.0(3)
C6 C7 H7A 108.8
C8 C7 H7A 108.8
C6 C7 H7B 108.8
C8 C7 H7B 108.8
H7A C7 H7B 107.6
C7 C8 C9 109.6(3)
C7 C8 C14 110.9(3)
C9 C8 C14 110.7(3)
C7 C8 H8 108.5
C9 C8 H8 108.5
C14 C8 H8 108.5
C11 C9 C8 111.2(3)
C11 C9 C10 113.5(3)
C8 C9 C10 113.6(3)
C11 C9 H9 106.0
C8 C9 H9 106.0
C10 C9 H9 106.0
C5 C10 C19 108.9(3)
C5 C10 C9 111.7(3)
C19 C10 C9 111.4(3)
C5 C10 C1 106.7(3)
C19 C10 C1 109.6(3)
C9 C10 C1 108.5(3)
C12 C11 C9 112.9(3)
C12 C11 H11A 109.0
C9 C11 H11A 109.0
C12 C11 H11B 109.0
C9 C11 H11B 109.0
H11A C11 H11B 107.8
C11 C12 C13 113.0(4)
C11 C12 H12A 109.0
C13 C12 H12A 109.0
C11 C12 H12B 109.0
C13 C12 H12B 109.0
H12A C12 H12B 107.8
N17A C13 C12 108.7(3)
N17A C13 C18 111.8(4)
C12 C13 C18 110.3(3)
N17A C13 C14 106.0(3)
C12 C13 C14 107.7(3)
C18 C13 C14 112.0(3)
C15 C14 C13 111.9(3)
C15 C14 C8 113.5(3)
C13 C14 C8 114.1(3)
C15 C14 H14 105.5
C13 C14 H14 105.5
C8 C14 H14 105.5
C16 C15 C14 110.1(4)
C16 C15 H15A 109.6
C14 C15 H15A 109.6
C16 C15 H15B 109.6
C14 C15 H15B 109.6
H15A C15 H15B 108.2
C17 C16 C15 111.5(4)
C17 C16 H16A 109.3
C15 C16 H16A 109.3
C17 C16 H16B 109.3
C15 C16 H16B 109.3
H16A C16 H16B 108.0
N17A C17 C16 111.5(4)
N17A C17 H17A 109.3
C16 C17 H17A 109.3
N17A C17 H17B 109.3
C16 C17 H17B 109.3
H17A C17 H17B 108.0
C13 C18 H18A 109.5
C13 C18 H18B 109.5
H18A C18 H18B 109.5
C13 C18 H18C 109.5
H18A C18 H18C 109.5
H18B C18 H18C 109.5
C10 C19 H19A 109.5
C10 C19 H19B 109.5
H19A C19 H19B 109.5
C10 C19 H19C 109.5
H19A C19 H19C 109.5
H19B C19 H19C 109.5
N17A C20 C21 114.1(4)
N17A C20 H20A 108.7
C21 C20 H20A 108.7
N17A C20 H20B 108.7
C21 C20 H20B 108.7
H20A C20 H20B 107.6
C22 C21 C20 127.1(6)
C22 C21 H21 116.5
C20 C21 H21 116.5
C21 C22 H22A 120.0
C21 C22 H22B 120.0
H22A C22 H22B 120.0
N23 C24 C25 103.0(5)
N23 C24 H24A 111.2
C25 C24 H24A 111.2
N23 C24 H24B 111.2
C25 C24 H24B 111.2
H24A C24 H24B 109.1
C24 C25 C26 103.7(5)
C24 C25 H25A 111.0
C26 C25 H25A 111.0
C24 C25 H25B 111.0
C26 C25 H25B 111.0
H25A C25 H25B 109.0
C27 C26 C25 105.1(5)
C27 C26 H26A 110.7
C25 C26 H26A 110.7
C27 C26 H26B 110.7
C25 C26 H26B 110.7
H26A C26 H26B 108.8
N23 C27 C26 105.8(5)
N23 C27 H27A 110.6
C26 C27 H27A 110.6
N23 C27 H27B 110.6
C26 C27 H27B 110.6
H27A C27 H27B 108.7
H1W O1W H2W 84(9)

loop_
_geom_bond_atom_site_label_1
_geom_bond_atom_site_label_2
_geom_bond_distance
N17A C20 1.472(5)
N17A C17 1.477(6)
N17A C13 1.498(5)
N23 C3 1.457(5)
N23 C27 1.462(5)
N23 C24 1.493(6)
C1 C2 1.501(6)
C1 C10 1.553(6)
C1 H1A 0.9700
C1 H1B 0.9700
C2 C3 1.531(5)
C2 H2A 0.9700
C2 H2B 0.9700
C3 C4 1.509(6)
C3 H3 0.9800
C4 C5 1.508(5)
C4 H4A 0.9700
C4 H4B 0.9700
C5 C6 1.344(5)
C5 C10 1.521(5)
C6 C7 1.474(6)
C6 H6 0.9300
C7 C8 1.534(5)
C7 H7A 0.9700
C7 H7B 0.9700
C8 C9 1.535(6)
C8 C14 1.558(5)
C8 H8 0.9800
C9 C11 1.533(5)
C9 C10 1.547(5)
C9 H9 0.9800
C10 C19 1.535(5)
C11 C12 1.511(6)
C11 H11A 0.9700
C11 H11B 0.9700
C12 C13 1.520(6)
C12 H12A 0.9700
C12 H12B 0.9700
C13 C18 1.540(6)
C13 C14 1.547(5)
C14 C15 1.532(6)
C14 H14 0.9800
C15 C16 1.510(6)
C15 H15A 0.9700
C15 H15B 0.9700
C16 C17 1.510(6)
C16 H16A 0.9700
C16 H16B 0.9700
C17 H17A 0.9700
C17 H17B 0.9700
C18 H18A 0.9600
C18 H18B 0.9600
C18 H18C 0.9600
C19 H19A 0.9600
C19 H19B 0.9600
C19 H19C 0.9600
C20 C21 1.487(7)
C20 H20A 0.9700
C20 H20B 0.9700
C21 C22 1.276(7)
C21 H21 0.9300
C22 H22A 0.9300
C22 H22B 0.9300
C24 C25 1.522(7)
C24 H24A 0.9700
C24 H24B 0.9700
C25 C26 1.559(8)
C25 H25A 0.9700
C25 H25B 0.9700
C26 C27 1.535(8)
C26 H26A 0.9700
C26 H26B 0.9700
C27 H27A 0.9700
C27 H27B 0.9700
O1W H1W 0.81(2)
O1W H2W 0.98(2)

loop_
_geom_hbond_atom_site_label_D
_geom_hbond_atom_site_label_H
_geom_hbond_atom_site_label_A
_geom_hbond_distance_DH
_geom_hbond_distance_HA
_geom_hbond_distance_DA
_geom_hbond_angle_DHA
_geom_hbond_publ_flag
O1W H1W N23 0.81(8) 2.52(10) 3.021(5) 121(10) yes

loop_
_geom_torsion_atom_site_label_1
_geom_torsion_atom_site_label_2
_geom_torsion_atom_site_label_3
_geom_torsion_atom_site_label_4
_geom_torsion
C10 C1 C2 C3 -56.7(5)
C27 N23 C3 C4 -54.4(5)
C24 N23 C3 C4 -175.6(4)
C27 N23 C3 C2 -176.8(4)
C24 N23 C3 C2 62.0(5)
C1 C2 C3 N23 175.8(4)
C1 C2 C3 C4 52.2(5)
N23 C3 C4 C5 -172.7(3)
C2 C3 C4 C5 -49.0(5)
C3 C4 C5 C6 -127.6(4)
C3 C4 C5 C10 51.1(5)
C4 C5 C6 C7 -176.2(4)
C10 C5 C6 C7 5.2(6)
C5 C6 C7 C8 9.9(6)
C6 C7 C8 C9 -39.7(4)
C6 C7 C8 C14 -162.2(4)
C7 C8 C9 C11 -173.2(3)
C14 C8 C9 C11 -50.6(4)
C7 C8 C9 C10 57.3(4)
C14 C8 C9 C10 179.9(3)
C6 C5 C10 C19 -112.0(4)
C4 C5 C10 C19 69.4(4)
C6 C5 C10 C9 11.4(5)
C4 C5 C10 C9 -167.2(3)
C6 C5 C10 C1 129.8(4)
C4 C5 C10 C1 -48.8(4)
C11 C9 C10 C5 -171.2(3)
C8 C9 C10 C5 -42.9(4)
C11 C9 C10 C19 -49.2(4)
C8 C9 C10 C19 79.1(4)
C11 C9 C10 C1 71.5(4)
C8 C9 C10 C1 -160.3(3)
C2 C1 C10 C5 51.7(4)
C2 C1 C10 C19 -66.0(4)
C2 C1 C10 C9 172.3(3)
C8 C9 C11 C12 53.3(4)
C10 C9 C11 C12 -177.2(3)
C9 C11 C12 C13 -57.3(5)
C20 N17A C13 C12 59.2(5)
C17 N17A C13 C12 -174.3(3)
C20 N17A C13 C18 -62.9(5)
C17 N17A C13 C18 63.6(4)
C20 N17A C13 C14 174.8(4)
C17 N17A C13 C14 -58.7(4)
C11 C12 C13 N17A 170.5(3)
C11 C12 C13 C18 -66.5(4)
C11 C12 C13 C14 56.1(4)
N17A C13 C14 C15 58.0(4)
C12 C13 C14 C15 174.3(3)
C18 C13 C14 C15 -64.2(4)
N17A C13 C14 C8 -171.4(3)
C12 C13 C14 C8 -55.1(4)
C18 C13 C14 C8 66.4(5)
C7 C8 C14 C15 -54.5(4)
C9 C8 C14 C15 -176.4(3)
C7 C8 C14 C13 175.7(4)
C9 C8 C14 C13 53.8(4)
C13 C14 C15 C16 -57.3(5)
C8 C14 C15 C16 171.8(3)
C14 C15 C16 C17 53.2(6)
C20 N17A C17 C16 -172.6(4)
C13 N17A C17 C16 58.0(4)
C15 C16 C17 N17A -53.3(6)
C17 N17A C20 C21 74.5(6)
C13 N17A C20 C21 -156.4(5)
N17A C20 C21 C22 -135.3(6)
C3 N23 C24 C25 169.2(4)
C27 N23 C24 C25 42.8(5)
N23 C24 C25 C26 -33.8(6)
C24 C25 C26 C27 13.6(7)
C3 N23 C27 C26 -159.8(5)
C24 N23 C27 C26 -34.0(6)
C25 C26 C27 N23 12.1(7)
H8 C8 C9 H9 -177.0
H14 C14 C13 C18 -178.3
H9 C9 C10 C19 -165.0
C19 C10 C13 C18 12.4(3)

loop_
_cod_related_entry_id
_cod_related_entry_database
_cod_related_entry_code
1 ChemSpider 21174319
